data_4129750
loop_
_publ_author_name
'Garc\'ia-Dom\'inguez, Patricia'
'Nevado, Cristina'

_publ_section_title
;
 Au-Pd Bimetallic Catalysis: The Importance of Anionic Ligands in Catalyst
 Speciation.
;
_journal_issue 10
_journal_name_full 'Journal of the American Chemical Society'
_journal_page_first 3266
_journal_page_last 3269
_journal_paper_doi 10.1021/jacs.5b10277
_journal_volume 138
_journal_year 2016
_chemical_formula_sum 'C32 H29 Au F9 O2 P'
_chemical_formula_weight 844.49
_space_group_crystal_system triclinic
_space_group_IT_number 2
_space_group_name_Hall '-P 1'
_space_group_name_H-M_alt 'P -1'
_atom_sites_solution_hydrogens geom
_audit_creation_method SHELXL-2014/7
_cell_angle_alpha 73.895(5)
_cell_angle_beta 83.456(5)
_cell_angle_gamma 64.558(6)
_cell_formula_units_Z 2
_cell_length_a 9.7066(6)
_cell_length_b 10.7975(7)
_cell_length_c 17.3275(9)
_cell_measurement_reflns_used 39581
_cell_measurement_temperature 160(2)
_cell_measurement_theta_max 32.314
_cell_measurement_theta_min 2.319
_cell_volume 1575.54(19)
_computing_cell_refinement
;
CrysAlisPro, Agilent Technologies,
Version 1.171.37.35g (release 09-12-2014 CrysAlis171 .NET)
(compiled Dec  9 2014,15:38:47)
;
_computing_data_collection
;
CrysAlisPro, Agilent Technologies,
Version 1.171.37.35g (release 09-12-2014 CrysAlis171 .NET)
(compiled Dec  9 2014,15:38:47)
;
_computing_data_reduction
;
CrysAlisPro, Agilent Technologies,
Version 1.171.37.35g (release 09-12-2014 CrysAlis171 .NET)
(compiled Dec  9 2014,15:38:47)
;
_computing_publication_material 'SHELXL-97 (Sheldrick, 2008)'
_computing_structure_refinement 'SHELXL-2014/7 (Sheldrick, 2014)'
_computing_structure_solution 'SIR-97 (Altomare, 1999)'
_diffrn_ambient_temperature 160(2)
_diffrn_detector_area_resol_mean 10.3801
_diffrn_measured_fraction_theta_full 1.000
_diffrn_measured_fraction_theta_max 0.950
_diffrn_measurement_device_type 'SuperNova, Dual, Cu at zero, Atlas'
_diffrn_measurement_method '\w scans'
_diffrn_radiation_type MoK\a
_diffrn_radiation_wavelength 0.71073
_diffrn_reflns_av_R_equivalents 0.0374
_diffrn_reflns_av_unetI/netI 0.0232
_diffrn_reflns_Laue_measured_fraction_full 1.000
_diffrn_reflns_Laue_measured_fraction_max 0.950
_diffrn_reflns_limit_h_max 14
_diffrn_reflns_limit_h_min -14
_diffrn_reflns_limit_k_max 16
_diffrn_reflns_limit_k_min -16
_diffrn_reflns_limit_l_max 26
_diffrn_reflns_limit_l_min -26
_diffrn_reflns_number 78615
_diffrn_reflns_point_group_measured_fraction_full 1.000
_diffrn_reflns_point_group_measured_fraction_max 0.950
_diffrn_reflns_theta_full 25.242
_diffrn_reflns_theta_max 32.835
_diffrn_reflns_theta_min 2.160
_diffrn_source 'SuperNova (Mo) X-ray Source'
_exptl_absorpt_coefficient_mu 4.801
_exptl_absorpt_correction_T_max 0.698
_exptl_absorpt_correction_T_min 0.464
_exptl_absorpt_correction_type gaussian
_exptl_absorpt_process_details
;
CrysAlisPro, Agilent Technologies,
Version 1.171.37.35g (release 09-12-2014 CrysAlis171 .NET)
(compiled Dec  9 2014,15:38:47)
Numerical absorption correction based on gaussian integration over
			a multifaceted crystal model
Empirical absorption correction using spherical harmonics,
 implemented in SCALE3 ABSPACK scaling algorithm.
;
_exptl_crystal_colour colourless
_exptl_crystal_density_diffrn 1.780
_exptl_crystal_description plate
_exptl_crystal_F_000 824
_exptl_crystal_size_max 0.21
_exptl_crystal_size_mid 0.14
_exptl_crystal_size_min 0.08
_refine_diff_density_max 4.136
_refine_diff_density_min -3.530
_refine_diff_density_rms 0.146
_refine_ls_extinction_method none
_refine_ls_goodness_of_fit_ref 1.140
_refine_ls_hydrogen_treatment constr
_refine_ls_matrix_type full
_refine_ls_number_parameters 435
_refine_ls_number_reflns 11134
_refine_ls_number_restraints 36
_refine_ls_restrained_S_all 1.149
_refine_ls_R_factor_all 0.0520
_refine_ls_R_factor_gt 0.0424
_refine_ls_shift/su_max 0.002
_refine_ls_shift/su_mean 0.000
_refine_ls_structure_factor_coef Fsqd
_refine_ls_weighting_details 'w=1/[\s^2^(Fo^2^)+(0.0426P)^2^+4.7631P] where P=(Fo^2^+2Fc^2^)/3'
_refine_ls_weighting_scheme calc
_refine_ls_wR_factor_gt 0.1013
_refine_ls_wR_factor_ref 0.1067
_reflns_Friedel_coverage 0.000
_reflns_number_gt 9778
_reflns_number_total 11134
_reflns_threshold_expression 'I > 2\s(I)'
_cod_data_source_file ja5b10277_si_002.cif
_cod_data_source_block NV1514
_cod_original_cell_volume 1575.54(18)
_cod_database_code 4129750
_shelx_shelxl_version_number 2014/7
_shelx_space_group_comment
;
The symmetry employed for this shelxl refinement is uniquely defined
by the following loop, which should always be used as a source of
symmetry information in preference to the above space-group names.
They are only intended as comments.
;
_shelx_estimated_absorpt_t_min 0.432
_shelx_estimated_absorpt_t_max 0.700

loop_
_space_group_symop_operation_xyz
'x, y, z'
'-x, -y, -z'

loop_
_atom_site_label
_atom_site_type_symbol
_atom_site_fract_x
_atom_site_fract_y
_atom_site_fract_z
_atom_site_U_iso_or_equiv
_atom_site_adp_type
_atom_site_occupancy
_atom_site_site_symmetry_order
_atom_site_calc_flag
_atom_site_refinement_flags_posn
_atom_site_refinement_flags_adp
_atom_site_refinement_flags_occupancy
_atom_site_disorder_assembly
_atom_site_disorder_group
Au Au 0.77386(2) 0.36818(2) 0.61300(2) 0.03210(5) Uani 1 1 d . . . . .
C2 C 0.9040(6) 0.4579(5) 0.3665(3) 0.0408(10) Uani 1 1 d . . . . .
C3 C 0.9117(5) 0.3679(4) 0.4467(2) 0.0331(8) Uani 1 1 d . . . . .
C4 C 0.8186(5) 0.4451(5) 0.4963(3) 0.0381(9) Uani 1 1 d . . . . .
C5 C 0.7588(7) 0.5979(5) 0.4503(3) 0.0491(12) Uani 1 1 d . . . . .
H5A H 0.8068 0.6464 0.4724 0.059 Uiso 1 1 calc R U . . .
C7 C 1.0155(8) 0.2144(6) 0.4643(3) 0.0612(16) Uani 1 1 d . . . . .
H7C H 1.0140 0.1713 0.5220 0.092 Uiso 1 1 calc R U . . .
H7B H 1.1195 0.2029 0.4482 0.092 Uiso 1 1 calc R U . . .
H7A H 0.9814 0.1677 0.4344 0.092 Uiso 1 1 calc R U . . .
C8 C 0.5934(7) 0.6821(6) 0.4460(3) 0.0602(16) Uani 1 1 d . . . . .
H8A H 0.5444 0.6260 0.4338 0.072 Uiso 1 1 calc R U . . .
H8B H 0.5703 0.7680 0.4010 0.072 Uiso 1 1 calc R U . . .
C9 C 0.5230(8) 0.7276(6) 0.5226(3) 0.0627(17) Uani 1 1 d . . . . .
H9A H 0.5318 0.6423 0.5658 0.075 Uiso 1 1 calc R U . . .
H9B H 0.5823 0.7708 0.5396 0.075 Uiso 1 1 calc R U . . .
C10 C 0.3610(10) 0.8299(9) 0.5136(5) 0.080(2) Uani 1 1 d . . . . .
H10A H 0.3004 0.7874 0.4971 0.096 Uiso 1 1 calc R U . . .
H10B H 0.3510 0.9162 0.4710 0.096 Uiso 1 1 calc R U . . .
C11 C 0.2976(12) 0.8707(7) 0.5938(5) 0.103(4) Uani 1 1 d . . . . .
H11A H 0.1850 0.9101 0.5907 0.124 Uiso 1 1 calc R U . . .
H11B H 0.3309 0.7816 0.6371 0.124 Uiso 1 1 calc R U . . .
C12 C 0.3366(7) 0.9733(8) 0.6208(4) 0.072(2) Uani 1 1 d . . . . .
H12B H 0.3273 1.0547 0.5745 0.086 Uiso 1 1 calc R U . . .
H12A H 0.4439 0.9256 0.6398 0.086 Uiso 1 1 calc R U . . .
C13 C 0.2322(8) 1.0279(9) 0.6883(5) 0.0731(19) Uani 1 1 d . . . . .
H13C H 0.2673 1.0866 0.7077 0.110 Uiso 1 1 calc R U . . .
H13B H 0.2349 0.9473 0.7325 0.110 Uiso 1 1 calc R U . . .
H13A H 0.1276 1.0849 0.6678 0.110 Uiso 1 1 calc R U . . .
C15 C 0.5767(4) 0.3767(4) 0.7948(2) 0.0248(6) Uani 1 1 d . . . . .
C16 C 0.5797(5) 0.3586(4) 0.8774(2) 0.0312(7) Uani 1 1 d . . . . .
H16 H 0.6696 0.2922 0.9073 0.037 Uiso 1 1 calc R U . . .
C17 C 0.4526(5) 0.4367(4) 0.9167(2) 0.0329(8) Uani 1 1 d . . . . .
H17 H 0.4549 0.4237 0.9732 0.039 Uiso 1 1 calc R U . . .
C18 C 0.3226(4) 0.5339(4) 0.8725(3) 0.0300(7) Uani 1 1 d . . . . .
C19 C 0.3176(5) 0.5535(5) 0.7905(3) 0.0426(10) Uani 1 1 d . . . . .
H19 H 0.2275 0.6202 0.7610 0.051 Uiso 1 1 calc R U . . .
C20 C 0.4447(5) 0.4754(5) 0.7515(3) 0.0390(9) Uani 1 1 d . . . . .
H20 H 0.4418 0.4893 0.6950 0.047 Uiso 1 1 calc R U . . .
C21 C 0.1840(5) 0.6177(5) 0.9148(3) 0.0423(9) Uani 1 1 d . U . . .
C25 C 0.8993(4) 0.2127(4) 0.8065(2) 0.0250(6) Uani 1 1 d . . . . .
C26 C 0.9580(5) 0.3127(4) 0.8005(3) 0.0324(8) Uani 1 1 d . . . . .
H26 H 0.9184 0.4007 0.7612 0.039 Uiso 1 1 calc R U . . .
C27 C 1.0736(5) 0.2838(4) 0.8518(3) 0.0345(8) Uani 1 1 d . . . . .
H27 H 1.1117 0.3528 0.8487 0.041 Uiso 1 1 calc R U . . .
C28 C 1.1337(4) 0.1534(4) 0.9078(2) 0.0290(7) Uani 1 1 d . . . . .
C29 C 1.0808(4) 0.0509(4) 0.9116(2) 0.0296(7) Uani 1 1 d . . . . .
H29 H 1.1254 -0.0395 0.9485 0.036 Uiso 1 1 calc R U . . .
C30 C 0.9620(4) 0.0809(4) 0.8612(2) 0.0282(7) Uani 1 1 d . . . . .
H30 H 0.9244 0.0117 0.8642 0.034 Uiso 1 1 calc R U . . .
C31 C 1.2492(4) 0.1253(5) 0.9680(3) 0.0348(8) Uani 1 1 d . . . . .
C35 C 0.7031(4) 0.1086(4) 0.7562(2) 0.0255(6) Uani 1 1 d . . . . .
C36 C 0.8077(5) -0.0023(5) 0.7244(3) 0.0372(9) Uani 1 1 d . . . . .
H36 H 0.8911 0.0084 0.6936 0.045 Uiso 1 1 calc R U . . .
C37 C 0.7907(5) -0.1273(5) 0.7376(3) 0.0396(9) Uani 1 1 d . . . . .
H37 H 0.8632 -0.2029 0.7168 0.048 Uiso 1 1 calc R U . . .
C38 C 0.6680(5) -0.1418(4) 0.7811(3) 0.0341(8) Uani 1 1 d . . . . .
C39 C 0.5619(6) -0.0323(5) 0.8113(3) 0.0466(12) Uani 1 1 d . . . . .
H39 H 0.4771 -0.0426 0.8408 0.056 Uiso 1 1 calc R U . . .
C40 C 0.5796(5) 0.0932(5) 0.7984(3) 0.0418(10) Uani 1 1 d . . . . .
H40 H 0.5061 0.1688 0.8188 0.050 Uiso 1 1 calc R U . . .
C41 C 0.6547(7) -0.2806(5) 0.7988(4) 0.0499(12) Uani 1 1 d . . . . .
O1 O 0.8139(6) 0.5940(4) 0.3680(2) 0.0608(12) Uani 1 1 d . . . . .
O6 O 0.9654(4) 0.4289(4) 0.3047(2) 0.0420(7) Uani 1 1 d . . . . .
P14 P 0.73596(10) 0.26695(9) 0.74304(6) 0.02412(16) Uani 1 1 d . . . . .
F22 F 0.1094(8) 0.5433(7) 0.9531(5) 0.092(2) Uani 0.8 1 d . U P A 1
F23 F 0.0851(6) 0.7321(7) 0.8655(4) 0.0782(18) Uani 0.8 1 d . U P A 1
F24 F 0.2181(6) 0.6684(8) 0.9672(4) 0.0826(18) Uani 0.8 1 d . U P A 1
F22B F 0.196(2) 0.579(3) 0.9922(12) 0.072(5) Uani 0.2 1 d . U P A 2
F23B F 0.066(2) 0.597(3) 0.9025(14) 0.060(4) Uani 0.2 1 d . U P A 2
F24B F 0.145(3) 0.749(2) 0.8867(16) 0.068(5) Uani 0.2 1 d . U P A 2
F32 F 1.3364(3) 0.1948(4) 0.9401(2) 0.0541(8) Uani 1 1 d . . . . .
F33 F 1.3432(4) -0.0118(4) 0.9912(2) 0.0597(9) Uani 1 1 d . . . . .
F34 F 1.1837(4) 0.1625(4) 1.03471(18) 0.0537(8) Uani 1 1 d . . . . .
F42 F 0.5209(6) -0.2722(4) 0.8300(4) 0.0978(18) Uani 1 1 d . . . . .
F43 F 0.7631(6) -0.3833(4) 0.8481(3) 0.0815(13) Uani 1 1 d . . . . .
F44 F 0.6710(5) -0.3272(4) 0.7332(3) 0.0660(10) Uani 1 1 d . . . . .

loop_
_atom_site_aniso_label
_atom_site_aniso_U_11
_atom_site_aniso_U_22
_atom_site_aniso_U_33
_atom_site_aniso_U_23
_atom_site_aniso_U_13
_atom_site_aniso_U_12
Au 0.03489(8) 0.02645(7) 0.02632(7) -0.00325(5) 0.00616(5) -0.00840(5)
C2 0.051(3) 0.0308(19) 0.036(2) -0.0083(16) 0.0147(18) -0.0157(18)
C3 0.0361(19) 0.0294(18) 0.0314(18) -0.0077(14) 0.0046(15) -0.0127(15)
C4 0.042(2) 0.0310(19) 0.0302(19) -0.0065(15) 0.0115(16) -0.0084(17)
C5 0.068(3) 0.038(2) 0.034(2) -0.0107(18) 0.010(2) -0.017(2)
C7 0.070(4) 0.041(3) 0.043(3) -0.009(2) 0.002(3) 0.002(3)
C8 0.061(3) 0.050(3) 0.035(2) -0.008(2) 0.004(2) 0.005(3)
C9 0.068(4) 0.046(3) 0.040(3) -0.006(2) 0.011(2) 0.003(3)
C10 0.078(5) 0.068(4) 0.089(5) -0.035(4) 0.006(4) -0.019(4)
C11 0.149(8) 0.039(3) 0.085(5) -0.021(3) 0.071(6) -0.019(4)
C12 0.040(3) 0.082(5) 0.057(4) 0.003(3) 0.007(2) -0.008(3)
C13 0.063(4) 0.078(5) 0.072(4) -0.032(4) 0.010(3) -0.019(4)
C15 0.0251(15) 0.0202(14) 0.0278(16) -0.0070(12) 0.0014(12) -0.0078(12)
C16 0.0315(17) 0.0284(17) 0.0284(17) -0.0080(14) -0.0002(14) -0.0071(14)
C17 0.0370(19) 0.0312(18) 0.0282(17) -0.0116(14) 0.0034(15) -0.0106(16)
C18 0.0273(16) 0.0249(16) 0.0384(19) -0.0133(14) 0.0065(14) -0.0098(13)
C19 0.0288(19) 0.042(2) 0.041(2) -0.0112(19) -0.0034(16) 0.0009(17)
C20 0.0314(19) 0.042(2) 0.0303(19) -0.0100(16) -0.0031(15) -0.0016(17)
C21 0.0346(19) 0.040(2) 0.049(2) -0.0204(18) 0.0100(17) -0.0085(16)
C25 0.0253(15) 0.0208(14) 0.0264(15) -0.0048(12) 0.0027(12) -0.0088(12)
C26 0.0340(18) 0.0214(15) 0.040(2) -0.0013(14) -0.0022(15) -0.0127(14)
C27 0.0325(18) 0.0279(18) 0.044(2) -0.0058(16) 0.0000(16) -0.0160(15)
C28 0.0248(15) 0.0295(17) 0.0295(17) -0.0075(14) 0.0061(13) -0.0099(13)
C29 0.0279(16) 0.0245(16) 0.0313(17) -0.0023(13) -0.0002(13) -0.0091(13)
C30 0.0289(16) 0.0227(15) 0.0319(17) -0.0031(13) 0.0002(13) -0.0120(13)
C31 0.0247(16) 0.041(2) 0.039(2) -0.0090(17) 0.0013(15) -0.0148(16)
C35 0.0283(16) 0.0251(15) 0.0226(14) -0.0072(12) -0.0001(12) -0.0099(13)
C36 0.038(2) 0.0314(19) 0.046(2) -0.0177(17) 0.0137(17) -0.0163(17)
C37 0.039(2) 0.0295(19) 0.051(3) -0.0192(18) 0.0062(19) -0.0117(17)
C38 0.040(2) 0.0260(17) 0.041(2) -0.0099(15) -0.0021(16) -0.0167(16)
C39 0.050(3) 0.043(2) 0.063(3) -0.027(2) 0.024(2) -0.032(2)
C40 0.042(2) 0.037(2) 0.058(3) -0.026(2) 0.020(2) -0.0224(19)
C41 0.059(3) 0.033(2) 0.066(3) -0.015(2) 0.002(3) -0.025(2)
O1 0.088(3) 0.0340(17) 0.0370(18) -0.0055(14) 0.0200(19) -0.0103(18)
O6 0.0538(19) 0.0379(16) 0.0348(15) -0.0146(13) 0.0159(14) -0.0200(15)
P14 0.0255(4) 0.0207(4) 0.0241(4) -0.0052(3) 0.0023(3) -0.0085(3)
F22 0.074(4) 0.070(3) 0.131(6) -0.040(4) 0.067(4) -0.036(3)
F23 0.050(3) 0.071(3) 0.066(3) -0.023(2) 0.002(2) 0.021(2)
F24 0.055(3) 0.102(4) 0.099(4) -0.080(4) 0.010(3) -0.010(3)
F22B 0.051(9) 0.077(11) 0.053(5) -0.029(5) 0.015(5) 0.010(8)
F23B 0.035(6) 0.075(11) 0.075(10) -0.044(8) 0.022(6) -0.019(7)
F24B 0.060(12) 0.043(5) 0.085(11) -0.024(5) 0.019(8) -0.008(6)
F32 0.0403(15) 0.077(2) 0.0551(18) -0.0060(16) -0.0021(13) -0.0398(16)
F33 0.0429(16) 0.0445(17) 0.079(2) -0.0085(16) -0.0246(16) -0.0048(13)
F34 0.0446(16) 0.082(2) 0.0402(15) -0.0246(15) 0.0046(12) -0.0273(16)
F42 0.088(3) 0.059(2) 0.171(5) -0.050(3) 0.056(3) -0.055(2)
F43 0.121(4) 0.0356(17) 0.085(3) 0.0073(17) -0.036(3) -0.035(2)
F44 0.084(3) 0.0466(18) 0.085(3) -0.0289(18) -0.010(2) -0.0335(18)

loop_
_atom_type_symbol
_atom_type_description
_atom_type_scat_dispersion_real
_atom_type_scat_dispersion_imag
_atom_type_scat_source
C C 0.0033 0.0016 'International Tables Vol C Tables 4.2.6.8 and 6.1.1.4'
H H 0.0000 0.0000 'International Tables Vol C Tables 4.2.6.8 and 6.1.1.4'
O O 0.0106 0.0060 'International Tables Vol C Tables 4.2.6.8 and 6.1.1.4'
P P 0.1023 0.0942 'International Tables Vol C Tables 4.2.6.8 and 6.1.1.4'
Au Au -2.0133 8.8022 'International Tables Vol C Tables 4.2.6.8 and 6.1.1.4'
F F 0.0171 0.0103 'International Tables Vol C Tables 4.2.6.8 and 6.1.1.4'

loop_
_geom_angle_atom_site_label_1
_geom_angle_atom_site_label_2
_geom_angle_atom_site_label_3
_geom_angle
C4 Au P14 176.04(12)
O6 C2 O1 120.9(4)
O6 C2 C3 130.6(4)
O1 C2 C3 108.5(4)
C4 C3 C2 110.2(4)
C4 C3 C7 129.8(4)
C2 C3 C7 120.0(4)
C3 C4 C5 107.3(4)
C3 C4 Au 126.2(3)
C5 C4 Au 126.5(3)
C8 C5 O1 107.7(5)
C8 C5 C4 118.4(5)
O1 C5 C4 104.4(4)
C8 C5 H5A 108.7
O1 C5 H5A 108.7
C4 C5 H5A 108.7
C3 C7 H7C 109.5
C3 C7 H7B 109.5
H7C C7 H7B 109.5
C3 C7 H7A 109.5
H7C C7 H7A 109.5
H7B C7 H7A 109.5
C5 C8 C9 114.5(5)
C5 C8 H8A 108.6
C9 C8 H8A 108.6
C5 C8 H8B 108.6
C9 C8 H8B 108.6
H8A C8 H8B 107.6
C10 C9 C8 113.9(6)
C10 C9 H9A 108.8
C8 C9 H9A 108.8
C10 C9 H9B 108.8
C8 C9 H9B 108.8
H9A C9 H9B 107.7
C9 C10 C11 110.8(7)
C9 C10 H10A 109.5
C11 C10 H10A 109.5
C9 C10 H10B 109.5
C11 C10 H10B 109.5
H10A C10 H10B 108.1
C12 C11 C10 120.7(7)
C12 C11 H11A 107.2
C10 C11 H11A 107.2
C12 C11 H11B 107.2
C10 C11 H11B 107.2
H11A C11 H11B 106.8
C11 C12 C13 111.9(6)
C11 C12 H12B 109.2
C13 C12 H12B 109.2
C11 C12 H12A 109.2
C13 C12 H12A 109.2
H12B C12 H12A 107.9
C12 C13 H13C 109.5
C12 C13 H13B 109.5
H13C C13 H13B 109.5
C12 C13 H13A 109.5
H13C C13 H13A 109.5
H13B C13 H13A 109.5
C16 C15 C20 119.2(3)
C16 C15 P14 121.6(3)
C20 C15 P14 119.0(3)
C17 C16 C15 120.7(4)
C17 C16 H16 119.6
C15 C16 H16 119.6
C18 C17 C16 119.1(4)
C18 C17 H17 120.5
C16 C17 H17 120.5
C19 C18 C17 121.1(4)
C19 C18 C21 119.6(4)
C17 C18 C21 119.3(4)
C18 C19 C20 119.7(4)
C18 C19 H19 120.1
C20 C19 H19 120.1
C19 C20 C15 120.2(4)
C19 C20 H20 119.9
C15 C20 H20 119.9
F24B C21 F22B 112.7(18)
F24B C21 F23B 104.5(16)
F22B C21 F23B 102.8(17)
F22 C21 F24 107.4(6)
F22 C21 F23 106.8(6)
F24 C21 F23 103.9(6)
F24B C21 C18 111.0(11)
F22B C21 C18 114.1(9)
F23B C21 C18 111.1(9)
F22 C21 C18 112.7(4)
F24 C21 C18 112.5(4)
F23 C21 C18 113.1(5)
C30 C25 C26 120.1(4)
C30 C25 P14 123.0(3)
C26 C25 P14 116.8(3)
C27 C26 C25 120.2(4)
C27 C26 H26 119.9
C25 C26 H26 119.9
C26 C27 C28 119.5(4)
C26 C27 H27 120.2
C28 C27 H27 120.2
C27 C28 C29 120.6(4)
C27 C28 C31 120.1(4)
C29 C28 C31 119.3(4)
C28 C29 C30 119.9(3)
C28 C29 H29 120.0
C30 C29 H29 120.0
C25 C30 C29 119.5(3)
C25 C30 H30 120.2
C29 C30 H30 120.2
F32 C31 F34 107.1(4)
F32 C31 F33 106.6(4)
F34 C31 F33 105.9(4)
F32 C31 C28 112.7(4)
F34 C31 C28 111.8(3)
F33 C31 C28 112.3(4)
C40 C35 C36 118.9(4)
C40 C35 P14 121.7(3)
C36 C35 P14 119.3(3)
C37 C36 C35 120.6(4)
C37 C36 H36 119.7
C35 C36 H36 119.7
C38 C37 C36 119.7(4)
C38 C37 H37 120.2
C36 C37 H37 120.2
C37 C38 C39 120.5(4)
C37 C38 C41 119.3(4)
C39 C38 C41 120.1(4)
C38 C39 C40 119.8(4)
C38 C39 H39 120.1
C40 C39 H39 120.1
C35 C40 C39 120.5(4)
C35 C40 H40 119.8
C39 C40 H40 119.8
F43 C41 F42 108.4(5)
F43 C41 F44 104.4(5)
F42 C41 F44 106.7(5)
F43 C41 C38 112.1(4)
F42 C41 C38 112.4(4)
F44 C41 C38 112.4(5)
C2 O1 C5 109.1(4)
C15 P14 C25 103.61(17)
C15 P14 C35 103.62(16)
C25 P14 C35 105.69(16)
C15 P14 Au 116.82(12)
C25 P14 Au 111.87(12)
C35 P14 Au 114.05(12)

loop_
_geom_bond_atom_site_label_1
_geom_bond_atom_site_label_2
_geom_bond_distance
Au C4 2.037(4)
Au P14 2.2798(9)
C2 O6 1.217(5)
C2 O1 1.356(6)
C2 C3 1.447(6)
C3 C4 1.350(6)
C3 C7 1.487(7)
C4 C5 1.499(7)
C5 C8 1.464(8)
C5 O1 1.470(6)
C5 H5A 1.0000
C7 H7C 0.9800
C7 H7B 0.9800
C7 H7A 0.9800
C8 C9 1.528(7)
C8 H8A 0.9900
C8 H8B 0.9900
C9 C10 1.478(10)
C9 H9A 0.9900
C9 H9B 0.9900
C10 C11 1.555(11)
C10 H10A 0.9900
C10 H10B 0.9900
C11 C12 1.509(13)
C11 H11A 0.9900
C11 H11B 0.9900
C12 C13 1.530(9)
C12 H12B 0.9900
C12 H12A 0.9900
C13 H13C 0.9800
C13 H13B 0.9800
C13 H13A 0.9800
C15 C16 1.392(5)
C15 C20 1.395(5)
C15 P14 1.816(4)
C16 C17 1.389(5)
C16 H16 0.9500
C17 C18 1.385(6)
C17 H17 0.9500
C18 C19 1.380(6)
C18 C21 1.505(6)
C19 C20 1.387(6)
C19 H19 0.9500
C20 H20 0.9500
C21 F24B 1.26(2)
C21 F22B 1.29(2)
C21 F23B 1.30(2)
C21 F22 1.306(7)
C21 F24 1.316(7)
C21 F23 1.326(7)
C25 C30 1.390(5)
C25 C26 1.397(5)
C25 P14 1.819(4)
C26 C27 1.386(6)
C26 H26 0.9500
C27 C28 1.390(6)
C27 H27 0.9500
C28 C29 1.390(5)
C28 C31 1.495(6)
C29 C30 1.396(5)
C29 H29 0.9500
C30 H30 0.9500
C31 F32 1.329(5)
C31 F34 1.332(5)
C31 F33 1.334(5)
C35 C40 1.380(6)
C35 C36 1.401(5)
C35 P14 1.820(4)
C36 C37 1.383(6)
C36 H36 0.9500
C37 C38 1.378(6)
C37 H37 0.9500
C38 C39 1.380(6)
C38 C41 1.503(6)
C39 C40 1.393(6)
C39 H39 0.9500
C40 H40 0.9500
C41 F43 1.321(7)
C41 F42 1.324(7)
C41 F44 1.333(7)

loop_
_geom_torsion_atom_site_label_1
_geom_torsion_atom_site_label_2
_geom_torsion_atom_site_label_3
_geom_torsion_atom_site_label_4
_geom_torsion
O6 C2 C3 C4 -177.2(6)
O1 C2 C3 C4 4.6(6)
O6 C2 C3 C7 4.4(9)
O1 C2 C3 C7 -173.9(5)
C2 C3 C4 C5 -7.0(6)
C7 C3 C4 C5 171.3(6)
C2 C3 C4 Au 174.8(4)
C7 C3 C4 Au -6.9(8)
C3 C4 C5 C8 126.4(5)
Au C4 C5 C8 -55.4(7)
C3 C4 C5 O1 6.7(6)
Au C4 C5 O1 -175.1(4)
O1 C5 C8 C9 -165.7(5)
C4 C5 C8 C9 76.3(7)
C5 C8 C9 C10 171.3(7)
C8 C9 C10 C11 179.9(7)
C9 C10 C11 C12 76.7(10)
C10 C11 C12 C13 165.3(8)
C20 C15 C16 C17 0.6(6)
P14 C15 C16 C17 -175.4(3)
C15 C16 C17 C18 -0.4(6)
C16 C17 C18 C19 0.2(7)
C16 C17 C18 C21 179.4(4)
C17 C18 C19 C20 -0.3(7)
C21 C18 C19 C20 -179.4(5)
C18 C19 C20 C15 0.5(8)
C16 C15 C20 C19 -0.7(7)
P14 C15 C20 C19 175.5(4)
C19 C18 C21 F24B -58.7(15)
C17 C18 C21 F24B 122.2(15)
C19 C18 C21 F22B 172.7(17)
C17 C18 C21 F22B -6.5(17)
C19 C18 C21 F23B 57.1(14)
C17 C18 C21 F23B -122.0(13)
C19 C18 C21 F22 102.5(7)
C17 C18 C21 F22 -76.6(7)
C19 C18 C21 F24 -136.0(6)
C17 C18 C21 F24 44.9(7)
C19 C18 C21 F23 -18.7(7)
C17 C18 C21 F23 162.2(5)
C30 C25 C26 C27 -3.3(6)
P14 C25 C26 C27 174.4(3)
C25 C26 C27 C28 1.7(6)
C26 C27 C28 C29 1.3(6)
C26 C27 C28 C31 -174.9(4)
C27 C28 C29 C30 -2.7(6)
C31 C28 C29 C30 173.6(4)
C26 C25 C30 C29 2.0(6)
P14 C25 C30 C29 -175.6(3)
C28 C29 C30 C25 1.0(6)
C27 C28 C31 F32 -31.1(5)
C29 C28 C31 F32 152.7(4)
C27 C28 C31 F34 89.6(5)
C29 C28 C31 F34 -86.7(5)
C27 C28 C31 F33 -151.5(4)
C29 C28 C31 F33 32.2(5)
C40 C35 C36 C37 -2.3(7)
P14 C35 C36 C37 176.1(4)
C35 C36 C37 C38 1.3(7)
C36 C37 C38 C39 0.2(8)
C36 C37 C38 C41 -176.8(5)
C37 C38 C39 C40 -0.6(8)
C41 C38 C39 C40 176.4(5)
C36 C35 C40 C39 2.0(7)
P14 C35 C40 C39 -176.5(4)
C38 C39 C40 C35 -0.5(9)
C37 C38 C41 F43 67.2(7)
C39 C38 C41 F43 -109.9(6)
C37 C38 C41 F42 -170.4(5)
C39 C38 C41 F42 12.5(8)
C37 C38 C41 F44 -50.1(7)
C39 C38 C41 F44 132.9(5)
O6 C2 O1 C5 -178.5(5)
C3 C2 O1 C5 0.0(6)
C8 C5 O1 C2 -130.6(5)
C4 C5 O1 C2 -4.0(6)
C16 C15 P14 C25 -26.4(4)
C20 C15 P14 C25 157.6(3)
C16 C15 P14 C35 83.8(3)
C20 C15 P14 C35 -92.2(4)
C16 C15 P14 Au -149.9(3)
C20 C15 P14 Au 34.1(4)
C30 C25 P14 C15 99.7(3)
C26 C25 P14 C15 -78.0(3)
C30 C25 P14 C35 -8.9(4)
C26 C25 P14 C35 173.4(3)
C30 C25 P14 Au -133.6(3)
C26 C25 P14 Au 48.7(3)
C40 C35 P14 C15 -0.4(4)
C36 C35 P14 C15 -178.9(3)
C40 C35 P14 C25 108.2(4)
C36 C35 P14 C25 -70.2(4)
C40 C35 P14 Au -128.5(4)
C36 C35 P14 Au 53.1(4)
